data_7023449
loop_
_publ_author_name
'Misra, Rajneesh'
'Dhokale, Bhausaheb'
'Jadhav, Thaksen'
'Mobin, Shaikh M.'

_publ_section_title
;
 Donor-acceptor meso-alkynylated ferrocenyl BODIPYs: synthesis, structure,
 and properties.
;
_journal_issue 37
_journal_name_full 'Dalton transactions (Cambridge, England : 2003)'
_journal_page_first 13658
_journal_page_last 13666
_journal_paper_doi 10.1039/c3dt51374b
_journal_volume 42
_journal_year 2013
_chemical_formula_sum 'C30 H19 B Cl1.5 F2 Fe N2'
_chemical_formula_weight 565.31
_chemical_name_systematic
;
?
;
_space_group_IT_number 13
_symmetry_cell_setting monoclinic
_symmetry_space_group_name_Hall '-P 2yac'
_symmetry_space_group_name_H-M 'P 1 2/n 1'
_atom_sites_solution_hydrogens geom
_atom_sites_solution_primary direct
_atom_sites_solution_secondary difmap
_audit_creation_method SHELXL-97
_cell_angle_alpha 90.00
_cell_angle_beta 94.043(3)
_cell_angle_gamma 90.00
_cell_formula_units_Z 4
_cell_length_a 15.2883(5)
_cell_length_b 7.3885(2)
_cell_length_c 22.5986(6)
_cell_measurement_reflns_used 4231
_cell_measurement_temperature 150(2)
_cell_measurement_theta_max 32.5833
_cell_measurement_theta_min 2.8958
_cell_volume 2546.33(13)
_computing_cell_refinement 'CrysAlis RED, Oxford Diffraction Ltd.,'
_computing_data_collection 'CrysAlis CCD, Oxford Diffraction Ltd.,'
_computing_data_reduction 'CrysAlis RED, Oxford Diffraction Ltd.,'
_computing_molecular_graphics Ortep3
_computing_publication_material Shelx97
_computing_structure_refinement 'SHELXL-97 (Sheldrick, 1997)'
_computing_structure_solution 'SHELXS-97 (Sheldrick, 1997)'
_diffrn_ambient_temperature 150(2)
_diffrn_detector_area_resol_mean 15.9948
_diffrn_measured_fraction_theta_full 0.999
_diffrn_measured_fraction_theta_max 0.999
_diffrn_measurement_device_type 'OXFORD DIFFRACTION SUPER NOVA'
_diffrn_measurement_method \w/q-scan
_diffrn_radiation_monochromator graphite
_diffrn_radiation_source 'Micro-Focus (Mo) X-ray Source'
_diffrn_radiation_type MoK\a
_diffrn_radiation_wavelength 0.71073
_diffrn_reflns_av_R_equivalents 0.0511
_diffrn_reflns_av_sigmaI/netI 0.0404
_diffrn_reflns_limit_h_max 18
_diffrn_reflns_limit_h_min -18
_diffrn_reflns_limit_k_max 8
_diffrn_reflns_limit_k_min -8
_diffrn_reflns_limit_l_max 26
_diffrn_reflns_limit_l_min -26
_diffrn_reflns_number 20261
_diffrn_reflns_theta_full 25.00
_diffrn_reflns_theta_max 25.00
_diffrn_reflns_theta_min 2.90
_exptl_absorpt_coefficient_mu 0.787
_exptl_absorpt_correction_T_max 0.8521
_exptl_absorpt_correction_T_min 0.7811
_exptl_absorpt_correction_type multi-scan
_exptl_absorpt_process_details
;
CrysAlis RED, Oxford Diffraction Ltd.,
Version 1.171.31.7 (release 18-10-2006 CrysAlis171 .NET)
(compiled Oct 18 2006,16:28:17)
Empirical absorption correction using spherical harmonics,
implemented in SCALE3 ABSPACK scaling algorithm.
;
_exptl_crystal_colour orange
_exptl_crystal_density_diffrn 1.475
_exptl_crystal_density_method 'not measured'
_exptl_crystal_description block
_exptl_crystal_F_000 1150
_exptl_crystal_size_max 0.33
_exptl_crystal_size_mid 0.26
_exptl_crystal_size_min 0.21
_refine_diff_density_max 2.355
_refine_diff_density_min -1.091
_refine_diff_density_rms 0.098
_refine_ls_extinction_method none
_refine_ls_goodness_of_fit_ref 1.058
_refine_ls_hydrogen_treatment riding
_refine_ls_matrix_type full
_refine_ls_number_parameters 339
_refine_ls_number_reflns 4480
_refine_ls_number_restraints 0
_refine_ls_restrained_S_all 1.058
_refine_ls_R_factor_all 0.0953
_refine_ls_R_factor_gt 0.0738
_refine_ls_shift/su_max 0.001
_refine_ls_shift/su_mean 0.000
_refine_ls_structure_factor_coef Fsqd
_refine_ls_weighting_details 'calc w=1/[\s^2^(Fo^2^)+(0.1110P)^2^+5.8974P] where P=(Fo^2^+2Fc^2^)/3'
_refine_ls_weighting_scheme calc
_refine_ls_wR_factor_gt 0.2049
_refine_ls_wR_factor_ref 0.2274
_reflns_number_gt 3292
_reflns_number_total 4480
_reflns_threshold_expression >2sigma(I)
_cod_data_source_file c3dt51374b.txt
_cod_data_source_block rm068
_cod_depositor_comments
;
The following automatic conversions were performed:

'_symmetry_cell_setting' tag value 'Monoclini' was replaced with
'monoclinic' value as specified in the replacement file
'/home/robertas/cod-tools/perl-scripts/inputs/replacement_values.lst'.

Automatic conversion script
Id: cif_fix_values 3143 2015-03-26 13:38:13Z robertas 
;
_cod_original_sg_symbol_H-M 'P 2/n'
_cod_original_formula_sum 'C30 H19 B Cl1.50 F2 Fe N2'
_cod_database_code 7023449

loop_
_symmetry_equiv_pos_as_xyz
'x, y, z'
'-x+1/2, y, -z+1/2'
'-x, -y, -z'
'x-1/2, -y, z-1/2'

loop_
_atom_site_label
_atom_site_type_symbol
_atom_site_fract_x
_atom_site_fract_y
_atom_site_fract_z
_atom_site_U_iso_or_equiv
_atom_site_adp_type
_atom_site_occupancy
_atom_site_symmetry_multiplicity
_atom_site_calc_flag
_atom_site_refinement_flags
Fe1 Fe 0.47647(5) 0.45694(9) 0.83575(3) 0.0423(3) Uani 1 1 d .
B1 B 1.0119(5) 1.9525(8) 1.1432(4) 0.0620(19) Uani 1 1 d .
F1 F 1.0234(3) 2.0788(5) 1.1000(3) 0.123(2) Uani 1 1 d .
F2 F 1.0513(3) 2.0026(7) 1.1963(3) 0.120(2) Uani 1 1 d .
N1 N 0.9125(3) 1.9242(6) 1.1481(2) 0.0508(11) Uani 1 1 d .
N2 N 1.0486(3) 1.7710(6) 1.12271(19) 0.0474(10) Uani 1 1 d .
C1 C 0.8555(4) 2.0344(8) 1.1728(3) 0.0654(17) Uani 1 1 d .
H1 H 0.8708 2.1450 1.1923 0.079 Uiso 1 1 calc R
C2 C 0.7712(4) 1.9643(8) 1.1658(3) 0.0621(15) Uani 1 1 d .
H2 H 0.7197 2.0161 1.1798 0.074 Uiso 1 1 calc R
C3 C 0.7766(4) 1.8048(8) 1.1345(2) 0.0529(13) Uani 1 1 d .
H3 H 0.7292 1.7268 1.1225 0.063 Uiso 1 1 calc R
C4 C 0.8649(3) 1.7791(7) 1.1239(2) 0.0453(12) Uani 1 1 d .
C5 C 0.9079(3) 1.6335(6) 1.0982(2) 0.0432(11) Uani 1 1 d .
C6 C 0.9983(4) 1.6289(7) 1.0981(2) 0.0442(12) Uani 1 1 d .
C7 C 1.0563(4) 1.4930(8) 1.0806(3) 0.0559(14) Uani 1 1 d .
H7 H 1.0404 1.3810 1.0622 0.067 Uiso 1 1 calc R
C8 C 1.1397(4) 1.5537(8) 1.0951(3) 0.0656(17) Uani 1 1 d .
H8 H 1.1926 1.4911 1.0890 0.079 Uiso 1 1 calc R
C9 C 1.1326(4) 1.7244(8) 1.1205(3) 0.0604(15) Uani 1 1 d .
H9 H 1.1809 1.7975 1.1343 0.073 Uiso 1 1 calc R
C10 C 0.8571(4) 1.4847(7) 1.0736(2) 0.0503(13) Uani 1 1 d .
C11 C 0.8173(4) 1.3599(7) 1.0523(2) 0.0507(13) Uani 1 1 d .
C12 C 0.7739(4) 1.2057(7) 1.0265(2) 0.0485(12) Uani 1 1 d .
C13 C 0.8225(4) 1.0645(7) 1.0048(3) 0.0559(14) Uani 1 1 d .
H13 H 0.8847 1.0706 1.0075 0.067 Uiso 1 1 calc R
C14 C 0.7801(4) 0.9147(8) 0.9793(3) 0.0567(14) Uani 1 1 d .
H14 H 0.8136 0.8196 0.9638 0.068 Uiso 1 1 calc R
C15 C 0.6895(4) 0.9025(7) 0.9761(2) 0.0482(13) Uani 1 1 d .
C16 C 0.6408(4) 1.0444(8) 0.9977(3) 0.0576(15) Uani 1 1 d .
H16 H 0.5786 1.0370 0.9953 0.069 Uiso 1 1 calc R
C17 C 0.6819(4) 1.1959(8) 1.0226(3) 0.0557(14) Uani 1 1 d .
H17 H 0.6482 1.2925 1.0368 0.067 Uiso 1 1 calc R
C18 C 0.6460(4) 0.7430(8) 0.9513(2) 0.0546(14) Uani 1 1 d .
C19 C 0.6102(4) 0.6137(8) 0.9311(2) 0.0526(13) Uani 1 1 d .
C20 C 0.5680(3) 0.4544(7) 0.9055(2) 0.0459(12) Uani 1 1 d .
C21 C 0.5970(4) 0.3528(8) 0.8577(3) 0.0573(14) Uani 1 1 d .
H21 H 0.6482 0.3758 0.8374 0.069 Uiso 1 1 calc R
C22 C 0.5364(4) 0.2108(7) 0.8453(3) 0.0635(16) Uani 1 1 d .
H22 H 0.5400 0.1216 0.8153 0.076 Uiso 1 1 calc R
C23 C 0.4700(4) 0.2239(7) 0.8848(3) 0.0585(15) Uani 1 1 d .
H23 H 0.4213 0.1447 0.8862 0.070 Uiso 1 1 calc R
C24 C 0.4878(4) 0.3750(7) 0.9222(2) 0.0510(13) Uani 1 1 d .
H24 H 0.4530 0.4162 0.9526 0.061 Uiso 1 1 calc R
C25 C 0.4259(5) 0.7100(9) 0.8234(4) 0.078(2) Uani 1 1 d .
H25 H 0.4284 0.8041 0.8521 0.094 Uiso 1 1 calc R
C26 C 0.4875(5) 0.6766(12) 0.7841(4) 0.094(3) Uani 1 1 d .
H26 H 0.5401 0.7431 0.7806 0.113 Uiso 1 1 calc R
C27 C 0.4593(8) 0.5244(16) 0.7492(3) 0.109(3) Uani 1 1 d .
H27 H 0.4888 0.4699 0.7181 0.131 Uiso 1 1 calc R
C28 C 0.3780(6) 0.4708(11) 0.7704(4) 0.094(3) Uani 1 1 d .
H28 H 0.3427 0.3720 0.7562 0.113 Uiso 1 1 calc R
C29 C 0.3596(5) 0.5863(10) 0.8147(4) 0.080(2) Uani 1 1 d .
H29 H 0.3086 0.5817 0.8364 0.095 Uiso 1 1 calc R
C111 C 0.7775(11) 0.762(3) 0.7792(10) 0.264(12) Uani 1 1 d .
Cl1 Cl 0.7167(2) 0.8854(7) 0.81065(16) 0.1747(17) Uani 1 1 d .
Cl2 Cl 0.7500 0.5679(10) 0.7500 0.211(3) Uani 1 2 d S

loop_
_atom_site_aniso_label
_atom_site_aniso_U_11
_atom_site_aniso_U_22
_atom_site_aniso_U_33
_atom_site_aniso_U_23
_atom_site_aniso_U_13
_atom_site_aniso_U_12
Fe1 0.0453(5) 0.0391(4) 0.0415(4) -0.0041(3) -0.0036(3) -0.0053(3)
B1 0.051(4) 0.036(3) 0.099(5) -0.016(3) 0.003(4) -0.006(3)
F1 0.090(3) 0.046(2) 0.242(7) 0.034(3) 0.066(4) 0.000(2)
F2 0.058(2) 0.142(4) 0.156(5) -0.107(4) -0.021(3) 0.004(3)
N1 0.050(3) 0.040(2) 0.061(3) -0.011(2) -0.003(2) -0.001(2)
N2 0.047(2) 0.037(2) 0.057(3) -0.0067(19) 0.002(2) -0.0069(19)
C1 0.067(4) 0.048(3) 0.080(4) -0.019(3) -0.004(3) 0.007(3)
C2 0.055(4) 0.064(4) 0.067(4) -0.003(3) 0.000(3) 0.008(3)
C3 0.045(3) 0.053(3) 0.059(3) 0.003(3) -0.001(3) -0.001(2)
C4 0.050(3) 0.039(3) 0.047(3) -0.004(2) -0.002(2) -0.003(2)
C5 0.053(3) 0.036(2) 0.040(2) -0.001(2) -0.002(2) -0.010(2)
C6 0.052(3) 0.037(3) 0.043(3) 0.001(2) 0.001(2) -0.006(2)
C7 0.067(4) 0.040(3) 0.061(3) -0.006(2) 0.009(3) 0.000(3)
C8 0.056(4) 0.052(3) 0.090(5) -0.005(3) 0.010(3) 0.006(3)
C9 0.051(3) 0.051(3) 0.079(4) -0.007(3) -0.001(3) -0.004(3)
C10 0.056(3) 0.046(3) 0.049(3) -0.005(2) 0.002(3) -0.010(3)
C11 0.057(3) 0.042(3) 0.053(3) -0.006(2) 0.002(3) -0.011(3)
C12 0.053(3) 0.043(3) 0.048(3) -0.006(2) -0.001(2) -0.012(2)
C13 0.045(3) 0.055(3) 0.067(4) -0.013(3) 0.001(3) -0.009(3)
C14 0.054(3) 0.048(3) 0.068(4) -0.013(3) 0.005(3) -0.009(3)
C15 0.059(3) 0.043(3) 0.040(3) -0.002(2) -0.012(2) -0.011(2)
C16 0.042(3) 0.059(3) 0.069(4) -0.002(3) -0.011(3) -0.007(3)
C17 0.055(3) 0.048(3) 0.064(3) -0.009(3) 0.001(3) -0.004(3)
C18 0.058(3) 0.056(3) 0.047(3) -0.003(2) -0.010(3) -0.019(3)
C19 0.055(3) 0.049(3) 0.051(3) 0.001(2) -0.010(3) -0.013(3)
C20 0.046(3) 0.043(3) 0.047(3) -0.001(2) -0.008(2) -0.006(2)
C21 0.045(3) 0.057(3) 0.069(4) -0.011(3) -0.001(3) 0.004(3)
C22 0.065(4) 0.039(3) 0.084(4) -0.016(3) -0.011(3) 0.005(3)
C23 0.061(4) 0.037(3) 0.074(4) 0.005(3) -0.015(3) -0.010(3)
C24 0.056(3) 0.048(3) 0.048(3) 0.006(2) -0.006(2) -0.008(3)
C25 0.091(5) 0.048(3) 0.091(5) 0.009(3) -0.022(4) 0.009(4)
C26 0.073(5) 0.101(6) 0.107(6) 0.061(5) -0.008(5) -0.018(5)
C27 0.134(9) 0.153(9) 0.040(4) 0.012(5) 0.005(4) 0.050(7)
C28 0.098(6) 0.083(5) 0.093(6) 0.001(5) -0.049(5) -0.008(5)
C29 0.063(4) 0.080(5) 0.094(5) 0.026(4) 0.000(4) 0.010(4)
C111 0.122(13) 0.31(2) 0.35(3) -0.18(2) -0.039(13) 0.016(14)
Cl1 0.105(2) 0.271(5) 0.151(3) -0.100(3) 0.0285(19) -0.031(2)
Cl2 0.252(8) 0.184(6) 0.209(7) 0.000 0.102(6) 0.000

loop_
_atom_type_symbol
_atom_type_description
_atom_type_scat_dispersion_real
_atom_type_scat_dispersion_imag
_atom_type_scat_source
C C 0.0033 0.0016 'International Tables Vol C Tables 4.2.6.8 and 6.1.1.4'
H H 0.0000 0.0000 'International Tables Vol C Tables 4.2.6.8 and 6.1.1.4'
N N 0.0061 0.0033 'International Tables Vol C Tables 4.2.6.8 and 6.1.1.4'
F F 0.0171 0.0103 'International Tables Vol C Tables 4.2.6.8 and 6.1.1.4'
B B 0.0013 0.0007 'International Tables Vol C Tables 4.2.6.8 and 6.1.1.4'
Cl Cl 0.1484 0.1585 'International Tables Vol C Tables 4.2.6.8 and 6.1.1.4'
Fe Fe 0.3463 0.8444 'International Tables Vol C Tables 4.2.6.8 and 6.1.1.4'

loop_
_geom_angle_atom_site_label_1
_geom_angle_atom_site_label_2
_geom_angle_atom_site_label_3
_geom_angle
_geom_angle_site_symmetry_1
_geom_angle_site_symmetry_3
C26 Fe1 C27 41.4(4) . .
C26 Fe1 C21 109.6(3) . .
C27 Fe1 C21 112.6(4) . .
C26 Fe1 C20 112.1(3) . .
C27 Fe1 C20 142.1(4) . .
C21 Fe1 C20 40.7(2) . .
C26 Fe1 C28 68.1(3) . .
C27 Fe1 C28 41.0(4) . .
C21 Fe1 C28 144.1(4) . .
C20 Fe1 C28 175.1(3) . .
C26 Fe1 C25 39.3(3) . .
C27 Fe1 C25 67.5(4) . .
C21 Fe1 C25 135.5(3) . .
C20 Fe1 C25 110.5(3) . .
C28 Fe1 C25 66.4(3) . .
C26 Fe1 C24 142.1(3) . .
C27 Fe1 C24 176.1(4) . .
C21 Fe1 C24 68.8(2) . .
C20 Fe1 C24 41.2(2) . .
C28 Fe1 C24 135.8(4) . .
C25 Fe1 C24 114.2(3) . .
C26 Fe1 C22 136.4(4) . .
C27 Fe1 C22 110.4(4) . .
C21 Fe1 C22 40.7(2) . .
C20 Fe1 C22 68.3(2) . .
C28 Fe1 C22 115.1(3) . .
C25 Fe1 C22 175.3(3) . .
C24 Fe1 C22 68.1(3) . .
C26 Fe1 C29 66.3(3) . .
C27 Fe1 C29 67.0(4) . .
C21 Fe1 C29 174.6(3) . .
C20 Fe1 C29 136.4(3) . .
C28 Fe1 C29 38.9(3) . .
C25 Fe1 C29 39.1(3) . .
C24 Fe1 C29 111.9(3) . .
C22 Fe1 C29 144.7(3) . .
C26 Fe1 C23 176.3(4) . .
C27 Fe1 C23 136.2(4) . .
C21 Fe1 C23 68.1(3) . .
C20 Fe1 C23 68.3(2) . .
C28 Fe1 C23 111.9(3) . .
C25 Fe1 C23 144.3(3) . .
C24 Fe1 C23 40.4(2) . .
C22 Fe1 C23 40.0(3) . .
C29 Fe1 C23 116.2(3) . .
F2 B1 F1 111.9(6) . .
F2 B1 N2 110.8(6) . .
F1 B1 N2 108.2(6) . .
F2 B1 N1 110.5(6) . .
F1 B1 N1 108.7(6) . .
N2 B1 N1 106.6(4) . .
C1 N1 C4 107.2(5) . .
C1 N1 B1 128.2(5) . .
C4 N1 B1 124.5(5) . .
C9 N2 C6 107.2(4) . .
C9 N2 B1 127.6(5) . .
C6 N2 B1 125.0(5) . .
N1 C1 C2 110.5(5) . .
N1 C1 H1 124.8 . .
C2 C1 H1 124.8 . .
C3 C2 C1 106.8(5) . .
C3 C2 H2 126.6 . .
C1 C2 H2 126.6 . .
C2 C3 C4 107.2(5) . .
C2 C3 H3 126.4 . .
C4 C3 H3 126.4 . .
N1 C4 C3 108.2(5) . .
N1 C4 C5 120.5(5) . .
C3 C4 C5 131.1(5) . .
C6 C5 C4 121.0(4) . .
C6 C5 C10 119.6(5) . .
C4 C5 C10 119.4(5) . .
C5 C6 N2 120.3(5) . .
C5 C6 C7 131.6(5) . .
N2 C6 C7 107.9(5) . .
C8 C7 C6 106.9(5) . .
C8 C7 H7 126.5 . .
C6 C7 H7 126.5 . .
C7 C8 C9 107.3(5) . .
C7 C8 H8 126.4 . .
C9 C8 H8 126.4 . .
N2 C9 C8 110.7(5) . .
N2 C9 H9 124.7 . .
C8 C9 H9 124.7 . .
C11 C10 C5 177.9(6) . .
C10 C11 C12 177.0(6) . .
C13 C12 C17 119.8(5) . .
C13 C12 C11 120.0(5) . .
C17 C12 C11 120.2(5) . .
C14 C13 C12 120.0(5) . .
C14 C13 H13 120.0 . .
C12 C13 H13 120.0 . .
C15 C14 C13 120.6(5) . .
C15 C14 H14 119.7 . .
C13 C14 H14 119.7 . .
C14 C15 C16 119.4(5) . .
C14 C15 C18 120.3(5) . .
C16 C15 C18 120.4(5) . .
C17 C16 C15 120.8(5) . .
C17 C16 H16 119.6 . .
C15 C16 H16 119.6 . .
C16 C17 C12 119.4(5) . .
C16 C17 H17 120.3 . .
C12 C17 H17 120.3 . .
C19 C18 C15 179.7(8) . .
C18 C19 C20 178.7(7) . .
C21 C20 C24 107.7(5) . .
C21 C20 C19 125.8(5) . .
C24 C20 C19 126.5(5) . .
C21 C20 Fe1 69.4(3) . .
C24 C20 Fe1 69.7(3) . .
C19 C20 Fe1 124.6(4) . .
C20 C21 C22 108.0(5) . .
C20 C21 Fe1 69.9(3) . .
C22 C21 Fe1 70.2(3) . .
C20 C21 H21 126.0 . .
C22 C21 H21 126.0 . .
Fe1 C21 H21 125.5 . .
C23 C22 C21 108.4(5) . .
C23 C22 Fe1 70.5(3) . .
C21 C22 Fe1 69.1(3) . .
C23 C22 H22 125.8 . .
C21 C22 H22 125.8 . .
Fe1 C22 H22 126.2 . .
C22 C23 C24 108.6(5) . .
C22 C23 Fe1 69.5(3) . .
C24 C23 Fe1 69.3(3) . .
C22 C23 H23 125.7 . .
C24 C23 H23 125.7 . .
Fe1 C23 H23 127.1 . .
C23 C24 C20 107.3(5) . .
C23 C24 Fe1 70.3(3) . .
C20 C24 Fe1 69.1(3) . .
C23 C24 H24 126.4 . .
C20 C24 H24 126.4 . .
Fe1 C24 H24 125.8 . .
C26 C25 C29 109.0(7) . .
C26 C25 Fe1 69.5(4) . .
C29 C25 Fe1 71.1(4) . .
C26 C25 H25 125.5 . .
C29 C25 H25 125.5 . .
Fe1 C25 H25 125.5 . .
C25 C26 C27 107.9(7) . .
C25 C26 Fe1 71.2(4) . .
C27 C26 Fe1 69.5(4) . .
C25 C26 H26 126.0 . .
C27 C26 H26 126.0 . .
Fe1 C26 H26 124.8 . .
C28 C27 C26 105.7(8) . .
C28 C27 Fe1 70.2(4) . .
C26 C27 Fe1 69.2(4) . .
C28 C27 H27 127.1 . .
C26 C27 H27 127.1 . .
Fe1 C27 H27 125.2 . .
C29 C28 C27 107.8(8) . .
C29 C28 Fe1 71.2(4) . .
C27 C28 Fe1 68.8(4) . .
C29 C28 H28 126.1 . .
C27 C28 H28 126.1 . .
Fe1 C28 H28 125.4 . .
C28 C29 C25 109.6(8) . .
C28 C29 Fe1 69.9(4) . .
C25 C29 Fe1 69.8(4) . .
C28 C29 H29 125.2 . .
C25 C29 H29 125.2 . .
Fe1 C29 H29 126.7 . .
Cl1 C111 C111 95.0(12) . 2_656
Cl1 C111 Cl2 125.0(13) . .
C111 C111 Cl2 62.1(8) 2_656 .
Cl1 C111 Cl1 104.2(13) . 2_656
C111 C111 Cl1 42.4(11) 2_656 2_656
Cl2 C111 Cl1 90.9(9) . 2_656
C111 Cl1 C111 42.5(9) . 2_656
C111 Cl2 C111 55.7(16) . 2_656

loop_
_geom_bond_atom_site_label_1
_geom_bond_atom_site_label_2
_geom_bond_distance
_geom_bond_site_symmetry_2
Fe1 C26 2.013(7) .
Fe1 C27 2.017(7) .
Fe1 C21 2.026(6) .
Fe1 C20 2.032(5) .
Fe1 C28 2.035(7) .
Fe1 C25 2.036(6) .
Fe1 C24 2.040(5) .
Fe1 C22 2.041(6) .
Fe1 C29 2.052(7) .
Fe1 C23 2.054(6) .
B1 F2 1.356(9) .
B1 F1 1.370(10) .
B1 N2 1.538(8) .
B1 N1 1.546(8) .
N1 C1 1.342(8) .
N1 C4 1.386(6) .
N2 C9 1.333(7) .
N2 C6 1.394(6) .
C1 C2 1.388(9) .
C1 H1 0.9500 .
C2 C3 1.379(8) .
C2 H2 0.9500 .
C3 C4 1.400(8) .
C3 H3 0.9500 .
C4 C5 1.408(7) .
C5 C6 1.383(8) .
C5 C10 1.435(7) .
C6 C7 1.415(8) .
C7 C8 1.369(9) .
C7 H7 0.9500 .
C8 C9 1.393(8) .
C8 H8 0.9500 .
C9 H9 0.9500 .
C10 C11 1.186(7) .
C11 C12 1.423(7) .
C12 C13 1.389(8) .
C12 C17 1.406(8) .
C13 C14 1.387(7) .
C13 H13 0.9500 .
C14 C15 1.385(8) .
C14 H14 0.9500 .
C15 C16 1.394(8) .
C15 C18 1.447(7) .
C16 C17 1.383(8) .
C16 H16 0.9500 .
C17 H17 0.9500 .
C18 C19 1.176(7) .
C19 C20 1.445(7) .
C20 C21 1.412(8) .
C20 C24 1.434(8) .
C21 C22 1.415(8) .
C21 H21 0.9500 .
C22 C23 1.401(9) .
C22 H22 0.9500 .
C23 C24 1.414(8) .
C23 H23 0.9500 .
C24 H24 0.9500 .
C25 C26 1.362(11) .
C25 C29 1.368(10) .
C25 H25 0.9500 .
C26 C27 1.423(13) .
C26 H26 0.9500 .
C27 C28 1.420(13) .
C27 H27 0.9500 .
C28 C29 1.359(12) .
C28 H28 0.9500 .
C29 H29 0.9500 .
C111 Cl1 1.514(19) .
C111 C111 1.52(4) 2_656
C111 Cl2 1.623(18) .
C111 Cl1 2.23(3) 2_656
Cl1 C111 2.23(3) 2_656
Cl2 C111 1.623(18) 2_656

loop_
_geom_torsion_atom_site_label_1
_geom_torsion_atom_site_label_2
_geom_torsion_atom_site_label_3
_geom_torsion_atom_site_label_4
_geom_torsion
_geom_torsion_site_symmetry_1
_geom_torsion_site_symmetry_4
F2 B1 N1 C1 48.4(9) . .
F1 B1 N1 C1 -74.7(9) . .
N2 B1 N1 C1 168.9(6) . .
F2 B1 N1 C4 -135.5(6) . .
F1 B1 N1 C4 101.4(6) . .
N2 B1 N1 C4 -15.0(9) . .
F2 B1 N2 C9 -49.4(9) . .
F1 B1 N2 C9 73.6(8) . .
N1 B1 N2 C9 -169.7(6) . .
F2 B1 N2 C6 136.3(6) . .
F1 B1 N2 C6 -100.7(6) . .
N1 B1 N2 C6 16.0(8) . .
C4 N1 C1 C2 0.5(7) . .
B1 N1 C1 C2 177.2(6) . .
N1 C1 C2 C3 -0.9(8) . .
C1 C2 C3 C4 1.0(7) . .
C1 N1 C4 C3 0.1(6) . .
B1 N1 C4 C3 -176.7(6) . .
C1 N1 C4 C5 -175.7(5) . .
B1 N1 C4 C5 7.4(8) . .
C2 C3 C4 N1 -0.7(6) . .
C2 C3 C4 C5 174.6(6) . .
N1 C4 C5 C6 2.1(8) . .
C3 C4 C5 C6 -172.7(5) . .
N1 C4 C5 C10 179.8(5) . .
C3 C4 C5 C10 5.0(9) . .
C4 C5 C6 N2 -1.2(8) . .
C10 C5 C6 N2 -178.9(4) . .
C4 C5 C6 C7 173.2(5) . .
C10 C5 C6 C7 -4.5(9) . .
C9 N2 C6 C5 175.4(5) . .
B1 N2 C6 C5 -9.3(8) . .
C9 N2 C6 C7 -0.2(6) . .
B1 N2 C6 C7 175.1(6) . .
C5 C6 C7 C8 -174.4(6) . .
N2 C6 C7 C8 0.5(6) . .
C6 C7 C8 C9 -0.6(7) . .
C6 N2 C9 C8 -0.2(7) . .
B1 N2 C9 C8 -175.3(6) . .
C7 C8 C9 N2 0.5(8) . .
C6 C5 C10 C11 -18(18) . .
C4 C5 C10 C11 164(18) . .
C5 C10 C11 C12 24(27) . .
C10 C11 C12 C13 -5(12) . .
C10 C11 C12 C17 176(100) . .
C17 C12 C13 C14 0.1(9) . .
C11 C12 C13 C14 -179.6(5) . .
C12 C13 C14 C15 -1.2(9) . .
C13 C14 C15 C16 1.4(9) . .
C13 C14 C15 C18 -177.9(5) . .
C14 C15 C16 C17 -0.5(9) . .
C18 C15 C16 C17 178.8(5) . .
C15 C16 C17 C12 -0.6(9) . .
C13 C12 C17 C16 0.8(9) . .
C11 C12 C17 C16 -179.5(5) . .
C14 C15 C18 C19 177(100) . .
C16 C15 C18 C19 -2(100) . .
C15 C18 C19 C20 152(100) . .
C18 C19 C20 C21 -4(30) . .
C18 C19 C20 C24 179(100) . .
C18 C19 C20 Fe1 -92(29) . .
C26 Fe1 C20 C21 -94.9(5) . .
C27 Fe1 C20 C21 -57.8(6) . .
C28 Fe1 C20 C21 174(3) . .
C25 Fe1 C20 C21 -137.1(4) . .
C24 Fe1 C20 C21 119.1(5) . .
C22 Fe1 C20 C21 38.0(4) . .
C29 Fe1 C20 C21 -173.1(4) . .
C23 Fe1 C20 C21 81.2(4) . .
C26 Fe1 C20 C24 146.1(4) . .
C27 Fe1 C20 C24 -176.9(5) . .
C21 Fe1 C20 C24 -119.1(5) . .
C28 Fe1 C20 C24 55(4) . .
C25 Fe1 C20 C24 103.8(4) . .
C22 Fe1 C20 C24 -81.1(4) . .
C29 Fe1 C20 C24 67.8(5) . .
C23 Fe1 C20 C24 -37.9(3) . .
C26 Fe1 C20 C19 25.1(6) . .
C27 Fe1 C20 C19 62.1(8) . .
C21 Fe1 C20 C19 119.9(6) . .
C28 Fe1 C20 C19 -66(4) . .
C25 Fe1 C20 C19 -17.2(6) . .
C24 Fe1 C20 C19 -121.0(6) . .
C22 Fe1 C20 C19 157.9(6) . .
C29 Fe1 C20 C19 -53.2(6) . .
C23 Fe1 C20 C19 -158.9(6) . .
C24 C20 C21 C22 -0.8(6) . .
C19 C20 C21 C22 -178.6(5) . .
Fe1 C20 C21 C22 -60.1(4) . .
C24 C20 C21 Fe1 59.4(4) . .
C19 C20 C21 Fe1 -118.4(5) . .
C26 Fe1 C21 C20 101.4(5) . .
C27 Fe1 C21 C20 145.8(5) . .
C28 Fe1 C21 C20 -179.2(5) . .
C25 Fe1 C21 C20 65.4(5) . .
C24 Fe1 C21 C20 -38.1(3) . .
C22 Fe1 C21 C20 -118.8(5) . .
C29 Fe1 C21 C20 61(3) . .
C23 Fe1 C21 C20 -81.7(4) . .
C26 Fe1 C21 C22 -139.9(5) . .
C27 Fe1 C21 C22 -95.5(5) . .
C20 Fe1 C21 C22 118.8(5) . .
C28 Fe1 C21 C22 -60.4(7) . .
C25 Fe1 C21 C22 -175.9(5) . .
C24 Fe1 C21 C22 80.6(4) . .
C29 Fe1 C21 C22 180(100) . .
C23 Fe1 C21 C22 37.0(4) . .
C20 C21 C22 C23 0.2(7) . .
Fe1 C21 C22 C23 -59.7(4) . .
C20 C21 C22 Fe1 59.9(4) . .
C26 Fe1 C22 C23 -178.6(4) . .
C27 Fe1 C22 C23 -139.0(5) . .
C21 Fe1 C22 C23 119.6(5) . .
C20 Fe1 C22 C23 81.6(4) . .
C28 Fe1 C22 C23 -94.6(5) . .
C25 Fe1 C22 C23 158(3) . .
C24 Fe1 C22 C23 37.1(3) . .
C29 Fe1 C22 C23 -60.3(6) . .
C26 Fe1 C22 C21 61.7(6) . .
C27 Fe1 C22 C21 101.3(5) . .
C20 Fe1 C22 C21 -38.0(4) . .
C28 Fe1 C22 C21 145.7(5) . .
C25 Fe1 C22 C21 38(4) . .
C24 Fe1 C22 C21 -82.6(4) . .
C29 Fe1 C22 C21 -180.0(5) . .
C23 Fe1 C22 C21 -119.6(5) . .
C21 C22 C23 C24 0.4(7) . .
Fe1 C22 C23 C24 -58.4(4) . .
C21 C22 C23 Fe1 58.8(4) . .
C26 Fe1 C23 C22 15(5) . .
C27 Fe1 C23 C22 62.7(6) . .
C21 Fe1 C23 C22 -37.7(3) . .
C20 Fe1 C23 C22 -81.7(4) . .
C28 Fe1 C23 C22 103.5(5) . .
C25 Fe1 C23 C22 -176.9(4) . .
C24 Fe1 C23 C22 -120.3(5) . .
C29 Fe1 C23 C22 146.0(4) . .
C26 Fe1 C23 C24 135(4) . .
C27 Fe1 C23 C24 -177.0(5) . .
C21 Fe1 C23 C24 82.7(4) . .
C20 Fe1 C23 C24 38.6(3) . .
C28 Fe1 C23 C24 -136.1(5) . .
C25 Fe1 C23 C24 -56.6(6) . .
C22 Fe1 C23 C24 120.3(5) . .
C29 Fe1 C23 C24 -93.7(4) . .
C22 C23 C24 C20 -0.9(6) . .
Fe1 C23 C24 C20 -59.4(4) . .
C22 C23 C24 Fe1 58.5(4) . .
C21 C20 C24 C23 1.0(6) . .
C19 C20 C24 C23 178.8(5) . .
Fe1 C20 C24 C23 60.2(4) . .
C21 C20 C24 Fe1 -59.2(4) . .
C19 C20 C24 Fe1 118.6(5) . .
C26 Fe1 C24 C23 -175.7(5) . .
C27 Fe1 C24 C23 32(5) . .
C21 Fe1 C24 C23 -80.6(4) . .
C20 Fe1 C24 C23 -118.3(5) . .
C28 Fe1 C24 C23 67.4(6) . .
C25 Fe1 C24 C23 147.7(4) . .
C22 Fe1 C24 C23 -36.7(4) . .
C29 Fe1 C24 C23 105.1(4) . .
C26 Fe1 C24 C20 -57.4(6) . .
C27 Fe1 C24 C20 151(5) . .
C21 Fe1 C24 C20 37.7(3) . .
C28 Fe1 C24 C20 -174.3(4) . .
C25 Fe1 C24 C20 -93.9(4) . .
C22 Fe1 C24 C20 81.6(4) . .
C29 Fe1 C24 C20 -136.5(4) . .
C23 Fe1 C24 C20 118.3(5) . .
C27 Fe1 C25 C26 -39.0(5) . .
C21 Fe1 C25 C26 60.9(6) . .
C20 Fe1 C25 C26 100.2(5) . .
C28 Fe1 C25 C26 -83.8(6) . .
C24 Fe1 C25 C26 144.8(5) . .
C22 Fe1 C25 C26 26(4) . .
C29 Fe1 C25 C26 -119.7(7) . .
C23 Fe1 C25 C26 -178.8(5) . .
C26 Fe1 C25 C29 119.7(7) . .
C27 Fe1 C25 C29 80.7(6) . .
C21 Fe1 C25 C29 -179.4(5) . .
C20 Fe1 C25 C29 -140.1(5) . .
C28 Fe1 C25 C29 35.9(5) . .
C24 Fe1 C25 C29 -95.5(5) . .
C22 Fe1 C25 C29 146(3) . .
C23 Fe1 C25 C29 -59.1(7) . .
C29 C25 C26 C27 -0.2(8) . .
Fe1 C25 C26 C27 60.1(5) . .
C29 C25 C26 Fe1 -60.3(5) . .
C27 Fe1 C26 C25 118.3(7) . .
C21 Fe1 C26 C25 -139.4(4) . .
C20 Fe1 C26 C25 -95.8(5) . .
C28 Fe1 C26 C25 79.0(5) . .
C24 Fe1 C26 C25 -58.9(7) . .
C22 Fe1 C26 C25 -177.0(4) . .
C29 Fe1 C26 C25 36.7(5) . .
C23 Fe1 C26 C25 169(4) . .
C21 Fe1 C26 C27 102.3(6) . .
C20 Fe1 C26 C27 146.0(5) . .
C28 Fe1 C26 C27 -39.3(5) . .
C25 Fe1 C26 C27 -118.3(7) . .
C24 Fe1 C26 C27 -177.2(5) . .
C22 Fe1 C26 C27 64.7(7) . .
C29 Fe1 C26 C27 -81.5(6) . .
C23 Fe1 C26 C27 51(5) . .
C25 C26 C27 C28 -0.2(9) . .
Fe1 C26 C27 C28 61.0(5) . .
C25 C26 C27 Fe1 -61.2(5) . .
C26 Fe1 C27 C28 -116.5(8) . .
C21 Fe1 C27 C28 149.1(5) . .
C20 Fe1 C27 C28 -174.2(5) . .
C25 Fe1 C27 C28 -79.3(6) . .
C24 Fe1 C27 C28 38(5) . .
C22 Fe1 C27 C28 105.2(5) . .
C29 Fe1 C27 C28 -36.8(5) . .
C23 Fe1 C27 C28 67.7(7) . .
C21 Fe1 C27 C26 -94.4(5) . .
C20 Fe1 C27 C26 -57.7(8) . .
C28 Fe1 C27 C26 116.5(8) . .
C25 Fe1 C27 C26 37.1(5) . .
C24 Fe1 C27 C26 154(5) . .
C22 Fe1 C27 C26 -138.3(5) . .
C29 Fe1 C27 C26 79.7(6) . .
C23 Fe1 C27 C26 -175.8(5) . .
C26 C27 C28 C29 0.5(9) . .
Fe1 C27 C28 C29 60.9(6) . .
C26 C27 C28 Fe1 -60.4(5) . .
C26 Fe1 C28 C29 -78.9(6) . .
C27 Fe1 C28 C29 -118.5(8) . .
C21 Fe1 C28 C29 -172.5(5) . .
C20 Fe1 C28 C29 14(4) . .
C25 Fe1 C28 C29 -36.2(5) . .
C24 Fe1 C28 C29 64.9(6) . .
C22 Fe1 C28 C29 148.7(5) . .
C23 Fe1 C28 C29 105.1(5) . .
C26 Fe1 C28 C27 39.6(6) . .
C21 Fe1 C28 C27 -53.9(8) . .
C20 Fe1 C28 C27 133(3) . .
C25 Fe1 C28 C27 82.3(6) . .
C24 Fe1 C28 C27 -176.6(5) . .
C22 Fe1 C28 C27 -92.7(6) . .
C29 Fe1 C28 C27 118.5(8) . .
C23 Fe1 C28 C27 -136.4(6) . .
C27 C28 C29 C25 -0.7(9) . .
Fe1 C28 C29 C25 58.7(5) . .
C27 C28 C29 Fe1 -59.4(6) . .
C26 C25 C29 C28 0.6(8) . .
Fe1 C25 C29 C28 -58.7(5) . .
C26 C25 C29 Fe1 59.3(5) . .
C26 Fe1 C29 C28 84.0(6) . .
C27 Fe1 C29 C28 38.8(6) . .
C21 Fe1 C29 C28 126(3) . .
C20 Fe1 C29 C28 -178.3(5) . .
C25 Fe1 C29 C28 121.0(7) . .
C24 Fe1 C29 C28 -137.1(5) . .
C22 Fe1 C29 C28 -54.4(8) . .
C23 Fe1 C29 C28 -92.9(6) . .
C26 Fe1 C29 C25 -36.9(5) . .
C27 Fe1 C29 C25 -82.2(6) . .
C21 Fe1 C29 C25 5(3) . .
C20 Fe1 C29 C25 60.7(6) . .
C28 Fe1 C29 C25 -121.0(7) . .
C24 Fe1 C29 C25 101.9(5) . .
C22 Fe1 C29 C25 -175.4(5) . .
C23 Fe1 C29 C25 146.1(5) . .
Cl2 C111 Cl1 C111 -59.3(13) . 2_656
Cl1 C111 Cl1 C111 42.1(9) 2_656 2_656
Cl1 C111 Cl2 C111 75.6(14) . 2_656
Cl1 C111 Cl2 C111 -32.5(12) 2_656 2_656
